data_7714197
loop_
_publ_author_name
'Kaniewska-Laskowska, Kinga'
'Ordyszewska, Anna'
'Wojnowski, Tomasz'
'Halenka, Hanna'
'Czapla, Marcin'
'Chojnacki, Jaros\/law'
'Grubba, Rafa\/l'

_publ_section_title
;
 Phosphinoborenium cations stabilized by N-heterocyclic carbenes:
 synthesis, structure, and reactivity
;
_journal_name_full 'Dalton Transactions'
_journal_paper_doi 10.1039/D3DT03090C
_journal_year 2023
_chemical_formula_moiety 'C20 H28 B Br N P'
_chemical_formula_sum 'C20 H28 B Br N P'
_chemical_formula_weight 404.12
_space_group_crystal_system monoclinic
_space_group_IT_number 14
_space_group_name_Hall '-P 2ybc'
_space_group_name_H-M_alt 'P 1 21/c 1'
_atom_sites_solution_hydrogens geom
_atom_sites_solution_primary dual
_atom_sites_solution_secondary fmap
_audit_creation_date 2021-04-08
_audit_creation_method
;
Olex2 1.2
(compiled 2018.05.29 svn.r3508 for OlexSys, GUI svn.r5506)
;
_audit_update_record
;
2023-07-19 deposited with the CCDC.	2023-10-12 downloaded from the CCDC.
;
_cell_angle_alpha 90
_cell_angle_beta 105.345(6)
_cell_angle_gamma 90
_cell_formula_units_Z 4
_cell_length_a 12.3679(9)
_cell_length_b 12.3039(8)
_cell_length_c 14.0443(11)
_cell_measurement_reflns_used 5845
_cell_measurement_temperature 120(2)
_cell_measurement_theta_max 29.22
_cell_measurement_theta_min 2.38
_cell_volume 2061.0(3)
_computing_cell_refinement 'X-Area Recipe 1.33.0.0 (STOE, 2015)'
_computing_data_collection 'X-Area WinXpose 2.0.22.0 (STOE, 2016)'
_computing_data_reduction 'X-Area Integrate 1.72.0.0 (STOE, 2018) X-Area LANA 1.71.6.0 (STOE, 2017)'
_computing_molecular_graphics 'Olex2 (Dolomanov et al., 2009)'
_computing_publication_material 'Olex2 (Dolomanov et al., 2009)'
_computing_structure_refinement 'ShelXL (Sheldrick, 2015)'
_computing_structure_solution 'ShelXT (Sheldrick, 2015)'
_diffrn_ambient_temperature 120.0
_diffrn_detector_area_resol_mean 6.67
_diffrn_measured_fraction_theta_full 1.000
_diffrn_measured_fraction_theta_max 1.000
_diffrn_measurement_device_type 'STOE IPDS 2T'
_diffrn_measurement_method 'rotation method, \w scans'
_diffrn_radiation_type MoK\a
_diffrn_radiation_wavelength 0.71073
_diffrn_reflns_av_R_equivalents 0.0566
_diffrn_reflns_av_unetI/netI 0.0373
_diffrn_reflns_Laue_measured_fraction_full 1.000
_diffrn_reflns_Laue_measured_fraction_max 1.000
_diffrn_reflns_limit_h_max 15
_diffrn_reflns_limit_h_min -15
_diffrn_reflns_limit_k_max 15
_diffrn_reflns_limit_k_min -15
_diffrn_reflns_limit_l_max 17
_diffrn_reflns_limit_l_min -17
_diffrn_reflns_number 22427
_diffrn_reflns_point_group_measured_fraction_full 1.000
_diffrn_reflns_point_group_measured_fraction_max 1.000
_diffrn_reflns_theta_full 25.242
_diffrn_reflns_theta_max 25.698
_diffrn_reflns_theta_min 2.236
_diffrn_source 'GeniX Mo, 0.05 x 0.05 mm2 microfocus'
_exptl_absorpt_coefficient_mu 2.074
_exptl_absorpt_correction_T_max 0.6286
_exptl_absorpt_correction_T_min 0.3711
_exptl_absorpt_correction_type multi-scan
_exptl_absorpt_process_details
'STOE X-Red32, absorption correction by Gaussian integration, analogous to P. Coppens, "The Evaluation of Absorption and Extinction in Single-Crystal Structure Analysis", published in: F. R. Ahmed (Editor), "Crystallographic Computing", Munksgaard, Copenhagen (1970), 255 - 270. Afterwards scaling of reflection intensities was performed within STOE LANA. J. Koziskova, F. Hahn, J. Richter, J. Kozisek, "Comparison of different absorption corrections on the model structure of tetrakis(\m~2~-acetato)- diaqua-di-copper(II)", Acta Chimica Slovaca, vol. 9, no. 2, 2016, pp. 136 - 140. Finally a spherical absorption correction was done within STOE LANA.'
_exptl_crystal_colour colourless
_exptl_crystal_colour_primary colourless
_exptl_crystal_density_diffrn 1.302
_exptl_crystal_density_method 'not measured'
_exptl_crystal_description prism
_exptl_crystal_F_000 840
_exptl_crystal_size_max 0.35
_exptl_crystal_size_mid 0.29
_exptl_crystal_size_min 0.09
_refine_diff_density_max 0.539
_refine_diff_density_min -0.230
_refine_diff_density_rms 0.079
_refine_ls_extinction_method none
_refine_ls_goodness_of_fit_ref 1.002
_refine_ls_hydrogen_treatment constr
_refine_ls_matrix_type full
_refine_ls_number_parameters 223
_refine_ls_number_reflns 3917
_refine_ls_number_restraints 0
_refine_ls_restrained_S_all 1.002
_refine_ls_R_factor_all 0.0572
_refine_ls_R_factor_gt 0.0372
_refine_ls_shift/su_max 0.000
_refine_ls_shift/su_mean 0.000
_refine_ls_structure_factor_coef Fsqd
_refine_ls_weighting_details 'w=1/[\s^2^(Fo^2^)+(0.0576P)^2^] where P=(Fo^2^+2Fc^2^)/3'
_refine_ls_weighting_scheme calc
_refine_ls_wR_factor_gt 0.0847
_refine_ls_wR_factor_ref 0.0917
_reflns_Friedel_coverage 0.000
_reflns_number_gt 3024
_reflns_number_total 3917
_reflns_threshold_expression 'I > 2\s(I)'
_cod_data_source_file d3dt03090c2.cif
_cod_data_source_block 2
_cod_database_code 7714197
_shelx_shelxl_version_number 2018/3
_shelx_space_group_comment
;
The symmetry employed for this shelxl refinement is uniquely defined
by the following loop, which should always be used as a source of
symmetry information in preference to the above space-group names.
They are only intended as comments.
;
_shelx_estimated_absorpt_t_max 0.835
_shelx_estimated_absorpt_t_min 0.531
_olex2_refinement_description
;
1. Fixed Uiso
 At 1.2 times of:
  All C(H) groups
 At 1.5 times of:
  All C(H,H,H) groups
2.a Aromatic/amide H refined with riding coordinates:
 C10(H10), C11(H11), C12(H12), C13(H13), C14(H14), C16(H16), C17(H17),
 C18(H18), C19(H19), C20(H20)
2.b Idealised Me refined as rotating group:
 C2(H2A,H2B,H2C), C3(H3A,H3B,H3C), C4(H4A,H4B,H4C), C6(H6A,H6B,H6C), C7(H7A,
 H7B,H7C), C8(H8A,H8B,H8C)
;
_olex2_submission_special_instructions 'No special instructions were received'

loop_
_space_group_symop_operation_xyz
'x, y, z'
'-x, y+1/2, -z+1/2'
'-x, -y, -z'
'x, -y-1/2, z-1/2'

loop_
_atom_site_label
_atom_site_type_symbol
_atom_site_fract_x
_atom_site_fract_y
_atom_site_fract_z
_atom_site_U_iso_or_equiv
_atom_site_adp_type
_atom_site_occupancy
_atom_site_site_symmetry_order
_atom_site_calc_flag
_atom_site_refinement_flags_posn
_atom_site_refinement_flags_adp
_atom_site_refinement_flags_occupancy
_atom_site_disorder_assembly
_atom_site_disorder_group
Br1 Br 0.60243(2) 0.75859(2) 0.68986(2) 0.03232(11) Uani 1 1 d . . . . .
P1 P 0.83053(6) 0.59197(6) 0.70607(5) 0.02653(18) Uani 1 1 d . . . . .
N1 N 0.65359(18) 0.56401(17) 0.80377(15) 0.0203(5) Uani 1 1 d . . . . .
C1 C 0.9124(2) 0.7230(3) 0.7139(2) 0.0341(7) Uani 1 1 d . . . . .
C2 C 0.9073(3) 0.7769(3) 0.8118(2) 0.0437(8) Uani 1 1 d . . . . .
H2A H 0.831479 0.804777 0.805456 0.066 Uiso 1 1 calc GR . . . .
H2B H 0.961037 0.837118 0.826937 0.066 Uiso 1 1 calc GR . . . .
H2C H 0.926139 0.723187 0.865101 0.066 Uiso 1 1 calc GR . . . .
C3 C 1.0348(3) 0.6906(3) 0.7237(3) 0.0534(10) Uani 1 1 d . . . . .
H3A H 1.059908 0.640201 0.779168 0.080 Uiso 1 1 calc GR . . . .
H3B H 1.082098 0.755691 0.735427 0.080 Uiso 1 1 calc GR . . . .
H3C H 1.040389 0.655182 0.662649 0.080 Uiso 1 1 calc GR . . . .
C4 C 0.8756(3) 0.8058(3) 0.6304(2) 0.0392(8) Uani 1 1 d . . . . .
H4A H 0.885666 0.774786 0.569047 0.059 Uiso 1 1 calc GR . . . .
H4B H 0.921250 0.871732 0.647037 0.059 Uiso 1 1 calc GR . . . .
H4C H 0.796483 0.824065 0.621641 0.059 Uiso 1 1 calc GR . . . .
C5 C 0.7732(3) 0.5449(2) 0.5732(2) 0.0351(7) Uani 1 1 d . . . . .
C6 C 0.6917(3) 0.6198(3) 0.5020(2) 0.0451(9) Uani 1 1 d . . . . .
H6A H 0.624237 0.629992 0.525081 0.068 Uiso 1 1 calc GR . . . .
H6B H 0.671028 0.587098 0.436019 0.068 Uiso 1 1 calc GR . . . .
H6C H 0.727562 0.690305 0.499234 0.068 Uiso 1 1 calc GR . . . .
C7 C 0.7135(3) 0.4376(3) 0.5819(3) 0.0543(10) Uani 1 1 d . . . . .
H7A H 0.767003 0.386712 0.623090 0.081 Uiso 1 1 calc GR . . . .
H7B H 0.683486 0.406210 0.516094 0.081 Uiso 1 1 calc GR . . . .
H7C H 0.651996 0.451176 0.612280 0.081 Uiso 1 1 calc GR . . . .
C8 C 0.8729(3) 0.5212(3) 0.5313(2) 0.0452(9) Uani 1 1 d . . . . .
H8A H 0.906829 0.589797 0.518554 0.068 Uiso 1 1 calc GR . . . .
H8B H 0.847221 0.480440 0.469406 0.068 Uiso 1 1 calc GR . . . .
H8C H 0.928630 0.478054 0.578933 0.068 Uiso 1 1 calc GR . . . .
C9 C 0.5451(2) 0.5757(2) 0.82396(18) 0.0216(6) Uani 1 1 d . . . . .
C10 C 0.5384(3) 0.6175(3) 0.9135(2) 0.0356(7) Uani 1 1 d . . . . .
H10 H 0.604522 0.638727 0.961724 0.043 Uiso 1 1 calc R . . . .
C11 C 0.4347(3) 0.6280(3) 0.9325(2) 0.0455(9) Uani 1 1 d . . . . .
H11 H 0.429725 0.657952 0.993526 0.055 Uiso 1 1 calc R . . . .
C12 C 0.3388(3) 0.5956(3) 0.8638(2) 0.0397(8) Uani 1 1 d . . . . .
H12 H 0.267850 0.602778 0.877435 0.048 Uiso 1 1 calc R . . . .
C13 C 0.3461(3) 0.5525(2) 0.7750(2) 0.0361(7) Uani 1 1 d . . . . .
H13 H 0.280256 0.529254 0.727493 0.043 Uiso 1 1 calc R . . . .
C14 C 0.4497(2) 0.5432(2) 0.7551(2) 0.0277(6) Uani 1 1 d . . . . .
H14 H 0.454622 0.514345 0.693625 0.033 Uiso 1 1 calc R . . . .
C15 C 0.7188(2) 0.4757(2) 0.85869(18) 0.0200(5) Uani 1 1 d . . . . .
C16 C 0.6853(2) 0.3689(2) 0.8369(2) 0.0242(6) Uani 1 1 d . . . . .
H16 H 0.621188 0.353405 0.784210 0.029 Uiso 1 1 calc R . . . .
C17 C 0.7455(2) 0.2851(2) 0.8920(2) 0.0266(6) Uani 1 1 d . . . . .
H17 H 0.722182 0.211989 0.877650 0.032 Uiso 1 1 calc R . . . .
C18 C 0.8396(2) 0.3077(2) 0.96784(19) 0.0273(6) Uani 1 1 d . . . . .
H18 H 0.880827 0.250070 1.005686 0.033 Uiso 1 1 calc R . . . .
C19 C 0.8736(2) 0.4136(2) 0.98865(19) 0.0259(6) Uani 1 1 d . . . . .
H19 H 0.939015 0.429000 1.040005 0.031 Uiso 1 1 calc R . . . .
C20 C 0.8122(2) 0.4974(2) 0.93464(18) 0.0242(6) Uani 1 1 d . . . . .
H20 H 0.834755 0.570584 0.950090 0.029 Uiso 1 1 calc R . . . .
B1 B 0.6936(3) 0.6302(2) 0.7401(2) 0.0224(6) Uani 1 1 d . . . . .

loop_
_atom_site_aniso_label
_atom_site_aniso_U_11
_atom_site_aniso_U_22
_atom_site_aniso_U_33
_atom_site_aniso_U_23
_atom_site_aniso_U_13
_atom_site_aniso_U_12
Br1 0.03200(18) 0.02690(17) 0.04323(19) 0.00991(13) 0.01904(13) 0.01059(13)
P1 0.0217(4) 0.0323(4) 0.0288(4) 0.0096(3) 0.0123(3) 0.0069(3)
N1 0.0180(12) 0.0210(11) 0.0233(11) -0.0004(9) 0.0079(9) 0.0013(9)
C1 0.0219(15) 0.0500(19) 0.0287(15) 0.0135(13) 0.0035(12) -0.0070(14)
C2 0.041(2) 0.052(2) 0.0323(17) 0.0040(15) -0.0010(15) -0.0179(16)
C3 0.0251(18) 0.084(3) 0.050(2) 0.028(2) 0.0095(16) -0.0053(18)
C4 0.0378(19) 0.0420(19) 0.0368(17) 0.0114(14) 0.0083(15) -0.0100(15)
C5 0.0393(19) 0.0364(17) 0.0353(16) -0.0030(13) 0.0201(15) 0.0084(14)
C6 0.046(2) 0.057(2) 0.0283(16) -0.0153(15) 0.0027(15) 0.0104(17)
C7 0.071(3) 0.042(2) 0.061(2) -0.0183(17) 0.037(2) -0.0072(18)
C8 0.053(2) 0.051(2) 0.0404(18) 0.0065(16) 0.0282(17) 0.0223(17)
C9 0.0203(14) 0.0212(13) 0.0253(14) 0.0035(10) 0.0096(12) 0.0021(11)
C10 0.0286(17) 0.0463(19) 0.0336(16) -0.0058(14) 0.0111(14) 0.0013(14)
C11 0.042(2) 0.067(2) 0.0355(18) -0.0015(16) 0.0238(16) 0.0118(18)
C12 0.0263(17) 0.049(2) 0.0498(19) 0.0158(16) 0.0215(15) 0.0085(15)
C13 0.0234(16) 0.0382(18) 0.0447(18) 0.0089(14) 0.0055(14) -0.0024(13)
C14 0.0245(16) 0.0299(15) 0.0292(15) -0.0010(12) 0.0081(13) 0.0004(12)
C15 0.0187(14) 0.0228(13) 0.0220(13) 0.0021(10) 0.0113(11) 0.0019(11)
C16 0.0209(15) 0.0258(14) 0.0266(14) -0.0032(11) 0.0078(12) -0.0035(11)
C17 0.0290(16) 0.0199(13) 0.0332(15) -0.0029(11) 0.0121(13) -0.0029(11)
C18 0.0293(16) 0.0270(15) 0.0282(15) 0.0082(12) 0.0124(13) 0.0070(12)
C19 0.0233(15) 0.0319(15) 0.0226(13) 0.0032(11) 0.0061(12) -0.0010(12)
C20 0.0297(16) 0.0213(13) 0.0235(13) -0.0017(11) 0.0106(12) -0.0050(12)
B1 0.0208(16) 0.0238(15) 0.0235(15) -0.0006(12) 0.0074(13) 0.0022(12)

loop_
_atom_type_symbol
_atom_type_description
_atom_type_scat_dispersion_real
_atom_type_scat_dispersion_imag
_atom_type_scat_source
C C 0.0033 0.0016 'International Tables Vol C Tables 4.2.6.8 and 6.1.1.4'
H H 0.0000 0.0000 'International Tables Vol C Tables 4.2.6.8 and 6.1.1.4'
B B 0.0013 0.0007 'International Tables Vol C Tables 4.2.6.8 and 6.1.1.4'
Br Br -0.2901 2.4595 'International Tables Vol C Tables 4.2.6.8 and 6.1.1.4'
N N 0.0061 0.0033 'International Tables Vol C Tables 4.2.6.8 and 6.1.1.4'
P P 0.1023 0.0942 'International Tables Vol C Tables 4.2.6.8 and 6.1.1.4'

loop_
_geom_angle_atom_site_label_1
_geom_angle_atom_site_label_2
_geom_angle_atom_site_label_3
_geom_angle
_geom_angle_site_symmetry_1
_geom_angle_site_symmetry_3
_geom_angle_publ_flag
C1 P1 C5 111.78(13) . . ?
C1 P1 B1 105.57(13) . . ?
C5 P1 B1 101.13(13) . . ?
C15 N1 C9 112.61(19) . . ?
B1 N1 C9 124.8(2) . . ?
B1 N1 C15 122.6(2) . . ?
C2 C1 P1 105.71(19) . . ?
C3 C1 P1 106.5(2) . . ?
C3 C1 C2 107.7(3) . . ?
C4 C1 P1 118.6(2) . . ?
C4 C1 C2 108.8(3) . . ?
C4 C1 C3 109.1(2) . . ?
C1 C2 H2A 109.5 . . ?
C1 C2 H2B 109.5 . . ?
C1 C2 H2C 109.5 . . ?
H2A C2 H2B 109.5 . . ?
H2A C2 H2C 109.5 . . ?
H2B C2 H2C 109.5 . . ?
C1 C3 H3A 109.5 . . ?
C1 C3 H3B 109.5 . . ?
C1 C3 H3C 109.5 . . ?
H3A C3 H3B 109.5 . . ?
H3A C3 H3C 109.5 . . ?
H3B C3 H3C 109.5 . . ?
C1 C4 H4A 109.5 . . ?
C1 C4 H4B 109.5 . . ?
C1 C4 H4C 109.5 . . ?
H4A C4 H4B 109.5 . . ?
H4A C4 H4C 109.5 . . ?
H4B C4 H4C 109.5 . . ?
C6 C5 P1 117.9(2) . . ?
C6 C5 C7 108.9(3) . . ?
C6 C5 C8 108.9(2) . . ?
C7 C5 P1 104.2(2) . . ?
C8 C5 P1 107.8(2) . . ?
C8 C5 C7 108.7(3) . . ?
C5 C6 H6A 109.5 . . ?
C5 C6 H6B 109.5 . . ?
C5 C6 H6C 109.5 . . ?
H6A C6 H6B 109.5 . . ?
H6A C6 H6C 109.5 . . ?
H6B C6 H6C 109.5 . . ?
C5 C7 H7A 109.5 . . ?
C5 C7 H7B 109.5 . . ?
C5 C7 H7C 109.5 . . ?
H7A C7 H7B 109.5 . . ?
H7A C7 H7C 109.5 . . ?
H7B C7 H7C 109.5 . . ?
C5 C8 H8A 109.5 . . ?
C5 C8 H8B 109.5 . . ?
C5 C8 H8C 109.5 . . ?
H8A C8 H8B 109.5 . . ?
H8A C8 H8C 109.5 . . ?
H8B C8 H8C 109.5 . . ?
C10 C9 N1 119.8(2) . . ?
C14 C9 N1 120.0(2) . . ?
C14 C9 C10 120.2(3) . . ?
C9 C10 H10 120.3 . . ?
C9 C10 C11 119.5(3) . . ?
C11 C10 H10 120.3 . . ?
C10 C11 H11 119.7 . . ?
C12 C11 C10 120.6(3) . . ?
C12 C11 H11 119.7 . . ?
C11 C12 H12 120.2 . . ?
C11 C12 C13 119.6(3) . . ?
C13 C12 H12 120.2 . . ?
C12 C13 H13 120.0 . . ?
C12 C13 C14 120.0(3) . . ?
C14 C13 H13 120.0 . . ?
C9 C14 C13 120.1(3) . . ?
C9 C14 H14 119.9 . . ?
C13 C14 H14 119.9 . . ?
C16 C15 N1 120.1(2) . . ?
C20 C15 N1 120.2(2) . . ?
C20 C15 C16 119.7(2) . . ?
C15 C16 H16 120.1 . . ?
C17 C16 C15 119.9(3) . . ?
C17 C16 H16 120.1 . . ?
C16 C17 H17 120.0 . . ?
C16 C17 C18 120.0(3) . . ?
C18 C17 H17 120.0 . . ?
C17 C18 H18 119.9 . . ?
C19 C18 C17 120.1(3) . . ?
C19 C18 H18 119.9 . . ?
C18 C19 H19 120.1 . . ?
C18 C19 C20 119.8(3) . . ?
C20 C19 H19 120.1 . . ?
C15 C20 C19 120.5(3) . . ?
C15 C20 H20 119.8 . . ?
C19 C20 H20 119.8 . . ?
P1 B1 Br1 124.34(16) . . ?
N1 B1 Br1 115.7(2) . . ?
N1 B1 P1 119.9(2) . . ?

loop_
_geom_bond_atom_site_label_1
_geom_bond_atom_site_label_2
_geom_bond_distance
_geom_bond_site_symmetry_2
_geom_bond_publ_flag
Br1 B1 1.960(3) . ?
P1 C1 1.892(3) . ?
P1 C5 1.903(3) . ?
P1 B1 1.936(3) . ?
N1 C9 1.451(3) . ?
N1 C15 1.448(3) . ?
N1 B1 1.393(4) . ?
C1 C2 1.543(4) . ?
C1 C3 1.536(4) . ?
C1 C4 1.529(4) . ?
C2 H2A 0.9800 . ?
C2 H2B 0.9800 . ?
C2 H2C 0.9800 . ?
C3 H3A 0.9800 . ?
C3 H3B 0.9800 . ?
C3 H3C 0.9800 . ?
C4 H4A 0.9800 . ?
C4 H4B 0.9800 . ?
C4 H4C 0.9800 . ?
C5 C6 1.526(4) . ?
C5 C7 1.533(4) . ?
C5 C8 1.529(4) . ?
C6 H6A 0.9800 . ?
C6 H6B 0.9800 . ?
C6 H6C 0.9800 . ?
C7 H7A 0.9800 . ?
C7 H7B 0.9800 . ?
C7 H7C 0.9800 . ?
C8 H8A 0.9800 . ?
C8 H8B 0.9800 . ?
C8 H8C 0.9800 . ?
C9 C10 1.381(4) . ?
C9 C14 1.373(4) . ?
C10 H10 0.9500 . ?
C10 C11 1.383(4) . ?
C11 H11 0.9500 . ?
C11 C12 1.375(5) . ?
C12 H12 0.9500 . ?
C12 C13 1.381(4) . ?
C13 H13 0.9500 . ?
C13 C14 1.386(4) . ?
C14 H14 0.9500 . ?
C15 C16 1.388(4) . ?
C15 C20 1.376(4) . ?
C16 H16 0.9500 . ?
C16 C17 1.382(4) . ?
C17 H17 0.9500 . ?
C17 C18 1.382(4) . ?
C18 H18 0.9500 . ?
C18 C19 1.376(4) . ?
C19 H19 0.9500 . ?
C19 C20 1.382(4) . ?
C20 H20 0.9500 . ?
